data_4111464
loop_
_publ_author_name
'Steven D. Brown'
'Jonas C. Peters'

_publ_section_title
;
 Ground-State Singlet L3Fe-(\m-N)-FeL3 and L3Fe(NR) Complexes Featuring
 Pseudotetrahedral Fe(II) Centers
;
_journal_name_full 'Journal of the American Chemical Society'
_journal_page_first 1913
_journal_page_last 1923
_journal_paper_doi 10.1021/ja0453073
_journal_volume 127
_journal_year 2005
_chemical_formula_sum 'C51 H47 B Fe N3 P3'
_chemical_formula_weight 861.49
_chemical_name_systematic
; 
 ? 
;
_space_group_IT_number 2
_symmetry_cell_setting triclinic
_symmetry_space_group_name_Hall '-P 1'
_symmetry_space_group_name_H-M 'P -1'
_atom_sites_solution_hydrogens geom
_atom_sites_solution_primary direct
_atom_sites_solution_secondary difmap
_audit_creation_method SHELXL-97
_cell_angle_alpha 118.2270(10)
_cell_angle_beta 95.2290(10)
_cell_angle_gamma 111.0900(10)
_cell_formula_units_Z 2
_cell_length_a 13.0738(10)
_cell_length_b 14.2209(11)
_cell_length_c 14.6878(12)
_cell_measurement_reflns_used 6492
_cell_measurement_temperature 96(2)
_cell_measurement_theta_max 28.31
_cell_measurement_theta_min 2.65
_cell_volume 2128.4(3)
_computing_cell_refinement 'Bruker SMART'
_computing_data_collection 'Bruker SMART'
_computing_data_reduction 'Bruker SAINT'
_computing_molecular_graphics 'Bruker SHELXTL'
_computing_publication_material 'Bruker SHELXTL'
_computing_structure_refinement 'SHELXL-97 (Sheldrick, 1997)'
_computing_structure_solution 'SHELXS-97 (Sheldrick, 1990)'
_diffrn_ambient_temperature 96(2)
_diffrn_measured_fraction_theta_full 0.919
_diffrn_measured_fraction_theta_max 0.919
_diffrn_measurement_device_type 'CCD area detector'
_diffrn_measurement_method 'phi and omega scans'
_diffrn_radiation_monochromator graphite
_diffrn_radiation_source 'fine-focus sealed tube'
_diffrn_radiation_type MoK\a
_diffrn_radiation_wavelength 0.71073
_diffrn_reflns_av_R_equivalents 0.0528
_diffrn_reflns_av_sigmaI/netI 0.0375
_diffrn_reflns_limit_h_max 17
_diffrn_reflns_limit_h_min -17
_diffrn_reflns_limit_k_max 18
_diffrn_reflns_limit_k_min -18
_diffrn_reflns_limit_l_max 19
_diffrn_reflns_limit_l_min -19
_diffrn_reflns_number 44993
_diffrn_reflns_theta_full 28.59
_diffrn_reflns_theta_max 28.59
_diffrn_reflns_theta_min 1.66
_exptl_absorpt_coefficient_mu 0.508
_exptl_absorpt_correction_type none
_exptl_crystal_colour opaque
_exptl_crystal_density_diffrn 1.344
_exptl_crystal_density_meas 0
_exptl_crystal_description rough
_exptl_crystal_F_000 900
_exptl_crystal_size_max 0.33
_exptl_crystal_size_mid 0.27
_exptl_crystal_size_min 0.23
_refine_diff_density_max 0.605
_refine_diff_density_min -0.482
_refine_diff_density_rms 0.069
_refine_ls_extinction_method none
_refine_ls_goodness_of_fit_ref 1.809
_refine_ls_hydrogen_treatment mixed
_refine_ls_matrix_type full
_refine_ls_number_parameters 532
_refine_ls_number_reflns 9998
_refine_ls_number_restraints 0
_refine_ls_restrained_S_all 1.809
_refine_ls_R_factor_all 0.0562
_refine_ls_R_factor_gt 0.0396
_refine_ls_shift/su_max 0.001
_refine_ls_shift/su_mean 0.000
_refine_ls_structure_factor_coef Fsqd
_refine_ls_weighting_details 'calc w=1/[\s^2^(Fo^2^)+(0.0200P)^2^+0.0000P] where P=(Fo^2^+2Fc^2^)/3'
_refine_ls_weighting_scheme calc
_refine_ls_wR_factor_gt 0.0858
_refine_ls_wR_factor_ref 0.0893
_reflns_number_gt 7839
_reflns_number_total 9998
_reflns_threshold_expression >2sigma(I)
_cod_data_source_file ja0453073si20040804_122853_2.cif
_cod_data_source_block sdb31
_cod_database_code 4111464

loop_
_symmetry_equiv_pos_as_xyz
'x, y, z'
'-x, -y, -z'

loop_
_atom_site_label
_atom_site_type_symbol
_atom_site_fract_x
_atom_site_fract_y
_atom_site_fract_z
_atom_site_U_iso_or_equiv
_atom_site_adp_type
_atom_site_occupancy
_atom_site_symmetry_multiplicity
_atom_site_calc_flag
_atom_site_refinement_flags
Fe Fe 0.36822(2) 0.51307(2) 0.37732(2) 0.01475(7) Uani 1 1 d .
P1 P 0.20499(4) 0.38594(4) 0.36386(4) 0.01538(11) Uani 1 1 d .
P2 P 0.31643(4) 0.41446(4) 0.19617(4) 0.01502(11) Uani 1 1 d .
P3 P 0.29592(4) 0.63281(4) 0.38061(4) 0.01633(11) Uani 1 1 d .
N1 N 0.42754(13) 0.60620(13) 0.54098(12) 0.0185(3) Uani 1 1 d .
N2 N 0.46560(13) 0.56503(13) 0.58008(12) 0.0163(3) Uani 1 1 d .
N3 N 0.49626(13) 0.47321(14) 0.37795(12) 0.0205(4) Uani 1 1 d .
B1 B 0.09737(18) 0.42074(19) 0.20724(17) 0.0171(4) Uani 1 1 d .
C1 C -0.02968(16) 0.36970(16) 0.12522(15) 0.0177(4) Uani 1 1 d .
C2 C -0.12260(17) 0.25935(17) 0.09142(16) 0.0229(4) Uani 1 1 d .
H2 H -0.1124 0.2152 0.1207 0.027 Uiso 1 1 calc R
C3 C -0.22866(17) 0.21182(18) 0.01725(16) 0.0255(5) Uani 1 1 d .
H3 H -0.2895 0.1374 -0.0021 0.031 Uiso 1 1 calc R
C4 C -0.24626(17) 0.27179(19) -0.02845(17) 0.0273(5) Uani 1 1 d .
H4 H -0.3187 0.2391 -0.0798 0.033 Uiso 1 1 calc R
C5 C -0.15754(18) 0.3797(2) 0.00128(18) 0.0325(5) Uani 1 1 d .
H5 H -0.1684 0.4220 -0.0300 0.039 Uiso 1 1 calc R
C6 C -0.05163(17) 0.42756(19) 0.07707(17) 0.0277(5) Uani 1 1 d .
H6 H 0.0081 0.5028 0.0967 0.033 Uiso 1 1 calc R
C7 C 0.08263(15) 0.39295(16) 0.30522(15) 0.0169(4) Uani 1 1 d .
H7A H 0.0128 0.3156 0.2746 0.020 Uiso 1 1 calc R
H7B H 0.0703 0.4567 0.3638 0.020 Uiso 1 1 calc R
C8 C 0.16291(15) 0.34982(16) 0.13004(14) 0.0167(4) Uani 1 1 d .
H8A H 0.1521 0.3506 0.0629 0.020 Uiso 1 1 calc R
H8B H 0.1253 0.2649 0.1082 0.020 Uiso 1 1 calc R
C9 C 0.17693(16) 0.56719(16) 0.26160(15) 0.0183(4) Uani 1 1 d .
H9A H 0.1277 0.6080 0.2821 0.022 Uiso 1 1 calc R
H9B H 0.2075 0.5795 0.2068 0.022 Uiso 1 1 calc R
C10 C 0.19416(15) 0.40198(16) 0.49399(15) 0.0179(4) Uani 1 1 d .
C11 C 0.18224(17) 0.49995(17) 0.57092(16) 0.0241(4) Uani 1 1 d .
H11 H 0.1786 0.5561 0.5547 0.029 Uiso 1 1 calc R
C12 C 0.17568(18) 0.51678(19) 0.67068(17) 0.0293(5) Uani 1 1 d .
H12 H 0.1675 0.5841 0.7221 0.035 Uiso 1 1 calc R
C13 C 0.18089(18) 0.4364(2) 0.69587(17) 0.0308(5) Uani 1 1 d .
H13 H 0.1762 0.4482 0.7643 0.037 Uiso 1 1 calc R
C14 C 0.19292(18) 0.3393(2) 0.62147(18) 0.0318(5) Uani 1 1 d .
H14 H 0.1964 0.2836 0.6385 0.038 Uiso 1 1 calc R
C15 C 0.20001(17) 0.32208(18) 0.52131(16) 0.0242(4) Uani 1 1 d .
H15 H 0.2090 0.2549 0.4707 0.029 Uiso 1 1 calc R
C16 C 0.17968(16) 0.22971(16) 0.28191(15) 0.0174(4) Uani 1 1 d .
C17 C 0.26933(17) 0.20340(17) 0.30022(16) 0.0228(4) Uani 1 1 d .
H17 H 0.3425 0.2668 0.3517 0.027 Uiso 1 1 calc R
C18 C 0.25355(19) 0.08628(18) 0.24454(18) 0.0288(5) Uani 1 1 d .
H18 H 0.3151 0.0697 0.2592 0.035 Uiso 1 1 calc R
C19 C 0.14906(19) -0.00591(18) 0.16820(17) 0.0301(5) Uani 1 1 d .
H19 H 0.1381 -0.0863 0.1301 0.036 Uiso 1 1 calc R
C20 C 0.05990(19) 0.01866(18) 0.14699(17) 0.0299(5) Uani 1 1 d .
H20 H -0.0120 -0.0448 0.0931 0.036 Uiso 1 1 calc R
C21 C 0.07475(17) 0.13557(17) 0.20396(16) 0.0232(4) Uani 1 1 d .
H21 H 0.0125 0.1514 0.1895 0.028 Uiso 1 1 calc R
C22 C 0.35971(16) 0.29475(16) 0.12698(15) 0.0168(4) Uani 1 1 d .
C23 C 0.47677(16) 0.32314(17) 0.14756(15) 0.0207(4) Uani 1 1 d .
H23 H 0.5335 0.4042 0.1975 0.025 Uiso 1 1 calc R
C24 C 0.51135(18) 0.23536(18) 0.09657(16) 0.0251(5) Uani 1 1 d .
H24 H 0.5913 0.2562 0.1126 0.030 Uiso 1 1 calc R
C25 C 0.43019(19) 0.11750(19) 0.02244(17) 0.0286(5) Uani 1 1 d .
H25 H 0.4540 0.0574 -0.0138 0.034 Uiso 1 1 calc R
C26 C 0.31461(19) 0.08784(18) 0.00150(17) 0.0286(5) Uani 1 1 d .
H26 H 0.2584 0.0067 -0.0489 0.034 Uiso 1 1 calc R
C27 C 0.27939(17) 0.17541(17) 0.05326(16) 0.0229(4) Uani 1 1 d .
H27 H 0.1992 0.1535 0.0381 0.027 Uiso 1 1 calc R
C28 C 0.39621(16) 0.51463(16) 0.15439(15) 0.0171(4) Uani 1 1 d .
C29 C 0.51093(16) 0.59805(16) 0.21760(15) 0.0203(4) Uani 1 1 d .
H29 H 0.5442 0.6024 0.2806 0.024 Uiso 1 1 calc R
C30 C 0.57701(17) 0.67479(17) 0.18926(17) 0.0239(4) Uani 1 1 d .
H30 H 0.6551 0.7314 0.2329 0.029 Uiso 1 1 calc R
C31 C 0.52931(17) 0.66897(18) 0.09766(17) 0.0245(4) Uani 1 1 d .
H31 H 0.5745 0.7219 0.0786 0.029 Uiso 1 1 calc R
C32 C 0.41631(17) 0.58652(17) 0.03394(16) 0.0237(4) Uani 1 1 d .
H32 H 0.3838 0.5821 -0.0294 0.028 Uiso 1 1 calc R
C33 C 0.34974(17) 0.50959(17) 0.06238(15) 0.0207(4) Uani 1 1 d .
H33 H 0.2717 0.4531 0.0183 0.025 Uiso 1 1 calc R
C34 C 0.41762(16) 0.75996(16) 0.39404(15) 0.0193(4) Uani 1 1 d .
C35 C 0.52649(17) 0.80336(17) 0.46163(17) 0.0251(5) Uani 1 1 d .
H35 H 0.5365 0.7671 0.4996 0.030 Uiso 1 1 calc R
C36 C 0.62103(18) 0.89943(18) 0.47431(18) 0.0316(5) Uani 1 1 d .
H36 H 0.6952 0.9291 0.5213 0.038 Uiso 1 1 calc R
C37 C 0.60695(19) 0.95158(18) 0.41851(18) 0.0324(5) Uani 1 1 d .
H37 H 0.6716 1.0169 0.4267 0.039 Uiso 1 1 calc R
C38 C 0.49931(18) 0.90916(18) 0.35097(17) 0.0287(5) Uani 1 1 d .
H38 H 0.4899 0.9455 0.3128 0.034 Uiso 1 1 calc R
C39 C 0.40452(18) 0.81362(17) 0.33838(16) 0.0241(4) Uani 1 1 d .
H39 H 0.3305 0.7847 0.2917 0.029 Uiso 1 1 calc R
C40 C 0.25411(16) 0.71532(16) 0.49918(15) 0.0186(4) Uani 1 1 d .
C41 C 0.33599(17) 0.78910(16) 0.60302(16) 0.0221(4) Uani 1 1 d .
H41 H 0.4116 0.7956 0.6113 0.027 Uiso 1 1 calc R
C42 C 0.30832(18) 0.85297(18) 0.69417(17) 0.0279(5) Uani 1 1 d .
H42 H 0.3646 0.9023 0.7644 0.033 Uiso 1 1 calc R
C43 C 0.19857(19) 0.84472(19) 0.68271(18) 0.0326(5) Uani 1 1 d .
H43 H 0.1796 0.8889 0.7449 0.039 Uiso 1 1 calc R
C44 C 0.11743(19) 0.77265(19) 0.58135(18) 0.0320(5) Uani 1 1 d .
H44 H 0.0421 0.7670 0.5735 0.038 Uiso 1 1 calc R
C45 C 0.14463(17) 0.70784(17) 0.49003(17) 0.0242(4) Uani 1 1 d .
H45 H 0.0874 0.6577 0.4203 0.029 Uiso 1 1 calc R
C46 C -0.0389(3) 0.1857(4) 0.7200(4) 0.0893(13) Uani 1 1 d .
H46 H -0.0920 0.2161 0.7164 0.107 Uiso 1 1 calc R
C47 C 0.0525(2) 0.2464(3) 0.8141(2) 0.0527(7) Uani 1 1 d .
H47 H 0.0628 0.3188 0.8764 0.063 Uiso 1 1 calc R
C48 C 0.1278(2) 0.2007(2) 0.8160(2) 0.0434(6) Uani 1 1 d .
H48 H 0.1914 0.2435 0.8802 0.052 Uiso 1 1 calc R
C49 C 0.1149(3) 0.0957(2) 0.7289(3) 0.0667(9) Uani 1 1 d .
H49 H 0.1678 0.0651 0.7325 0.080 Uiso 1 1 calc R
C50 C 0.0245(4) 0.0364(4) 0.6374(3) 0.1058(17) Uani 1 1 d .
H50 H 0.0141 -0.0370 0.5763 0.127 Uiso 1 1 calc R
C51 C -0.0519(3) 0.0793(5) 0.6306(3) 0.116(2) Uani 1 1 d .
H51 H -0.1138 0.0367 0.5651 0.139 Uiso 1 1 calc R

loop_
_atom_site_aniso_label
_atom_site_aniso_U_11
_atom_site_aniso_U_22
_atom_site_aniso_U_33
_atom_site_aniso_U_23
_atom_site_aniso_U_13
_atom_site_aniso_U_12
Fe 0.01356(14) 0.01557(14) 0.01551(14) 0.00921(11) 0.00400(11) 0.00616(11)
P1 0.0155(2) 0.0148(2) 0.0154(2) 0.0087(2) 0.00467(19) 0.0060(2)
P2 0.0144(2) 0.0171(2) 0.0158(2) 0.0101(2) 0.00584(19) 0.0077(2)
P3 0.0164(2) 0.0152(2) 0.0172(2) 0.0095(2) 0.0046(2) 0.0065(2)
N1 0.0171(8) 0.0186(8) 0.0171(8) 0.0083(7) 0.0029(7) 0.0082(7)
N2 0.0130(8) 0.0176(8) 0.0131(8) 0.0057(7) 0.0041(6) 0.0055(7)
N3 0.0197(9) 0.0274(9) 0.0177(8) 0.0134(8) 0.0066(7) 0.0124(7)
B1 0.0158(11) 0.0193(11) 0.0166(11) 0.0101(9) 0.0051(9) 0.0081(9)
C1 0.0176(10) 0.0222(10) 0.0155(9) 0.0091(8) 0.0081(8) 0.0122(8)
C2 0.0249(11) 0.0203(10) 0.0220(10) 0.0100(9) 0.0036(9) 0.0119(9)
C3 0.0195(10) 0.0221(10) 0.0263(11) 0.0087(9) 0.0040(9) 0.0085(9)
C4 0.0173(10) 0.0369(12) 0.0247(11) 0.0145(10) 0.0029(9) 0.0137(9)
C5 0.0253(12) 0.0456(14) 0.0376(13) 0.0306(12) 0.0065(10) 0.0165(11)
C6 0.0186(11) 0.0315(12) 0.0343(12) 0.0221(10) 0.0050(9) 0.0078(9)
C7 0.0150(9) 0.0157(9) 0.0185(10) 0.0084(8) 0.0050(8) 0.0068(8)
C8 0.0136(9) 0.0205(9) 0.0172(9) 0.0114(8) 0.0043(8) 0.0076(8)
C9 0.0192(10) 0.0218(10) 0.0180(10) 0.0126(8) 0.0053(8) 0.0109(8)
C10 0.0127(9) 0.0206(10) 0.0172(10) 0.0107(8) 0.0046(8) 0.0041(8)
C11 0.0251(11) 0.0214(10) 0.0235(11) 0.0121(9) 0.0100(9) 0.0080(9)
C12 0.0284(12) 0.0274(11) 0.0216(11) 0.0093(9) 0.0102(9) 0.0079(9)
C13 0.0256(12) 0.0426(13) 0.0211(11) 0.0191(10) 0.0092(9) 0.0099(10)
C14 0.0330(13) 0.0449(14) 0.0345(13) 0.0311(12) 0.0136(10) 0.0203(11)
C15 0.0239(11) 0.0310(11) 0.0237(11) 0.0178(10) 0.0096(9) 0.0139(9)
C16 0.0208(10) 0.0148(9) 0.0173(9) 0.0098(8) 0.0079(8) 0.0071(8)
C17 0.0200(10) 0.0208(10) 0.0275(11) 0.0144(9) 0.0079(9) 0.0073(8)
C18 0.0313(12) 0.0289(11) 0.0388(13) 0.0220(11) 0.0186(10) 0.0192(10)
C19 0.0413(14) 0.0184(10) 0.0310(12) 0.0121(10) 0.0168(10) 0.0147(10)
C20 0.0310(12) 0.0187(10) 0.0248(11) 0.0072(9) 0.0033(9) 0.0047(9)
C21 0.0222(11) 0.0217(10) 0.0239(11) 0.0127(9) 0.0057(9) 0.0085(9)
C22 0.0207(10) 0.0208(10) 0.0163(9) 0.0126(8) 0.0097(8) 0.0122(8)
C23 0.0215(10) 0.0236(10) 0.0202(10) 0.0136(9) 0.0087(8) 0.0107(9)
C24 0.0252(11) 0.0353(12) 0.0287(11) 0.0219(10) 0.0136(9) 0.0198(10)
C25 0.0388(13) 0.0311(12) 0.0290(12) 0.0171(10) 0.0163(10) 0.0263(11)
C26 0.0340(12) 0.0200(10) 0.0265(12) 0.0091(9) 0.0075(10) 0.0127(9)
C27 0.0207(10) 0.0240(10) 0.0236(11) 0.0125(9) 0.0064(8) 0.0107(9)
C28 0.0208(10) 0.0178(9) 0.0188(10) 0.0114(8) 0.0114(8) 0.0115(8)
C29 0.0202(10) 0.0238(10) 0.0207(10) 0.0135(9) 0.0083(8) 0.0113(8)
C30 0.0204(10) 0.0233(10) 0.0285(11) 0.0145(9) 0.0108(9) 0.0093(9)
C31 0.0291(11) 0.0268(11) 0.0325(12) 0.0220(10) 0.0199(10) 0.0166(9)
C32 0.0312(12) 0.0282(11) 0.0237(11) 0.0186(9) 0.0136(9) 0.0180(9)
C33 0.0214(10) 0.0216(10) 0.0218(10) 0.0126(9) 0.0080(8) 0.0112(8)
C34 0.0216(10) 0.0150(9) 0.0200(10) 0.0085(8) 0.0090(8) 0.0081(8)
C35 0.0254(11) 0.0225(10) 0.0290(11) 0.0154(9) 0.0100(9) 0.0104(9)
C36 0.0211(11) 0.0248(11) 0.0355(13) 0.0129(10) 0.0056(9) 0.0034(9)
C37 0.0310(13) 0.0208(11) 0.0393(13) 0.0159(10) 0.0161(11) 0.0053(10)
C38 0.0364(13) 0.0226(11) 0.0325(12) 0.0189(10) 0.0155(10) 0.0123(10)
C39 0.0261(11) 0.0195(10) 0.0275(11) 0.0131(9) 0.0095(9) 0.0105(9)
C40 0.0224(10) 0.0140(9) 0.0212(10) 0.0107(8) 0.0092(8) 0.0081(8)
C41 0.0225(11) 0.0186(10) 0.0247(11) 0.0125(9) 0.0064(9) 0.0082(8)
C42 0.0324(12) 0.0223(11) 0.0220(11) 0.0101(9) 0.0078(9) 0.0088(9)
C43 0.0346(13) 0.0313(12) 0.0286(12) 0.0134(10) 0.0190(10) 0.0138(10)
C44 0.0226(11) 0.0330(12) 0.0371(13) 0.0159(11) 0.0163(10) 0.0123(10)
C45 0.0200(10) 0.0215(10) 0.0263(11) 0.0124(9) 0.0068(9) 0.0059(8)
C46 0.053(2) 0.132(4) 0.108(3) 0.100(3) 0.020(2) 0.021(2)
C47 0.0481(17) 0.0575(18) 0.0637(19) 0.0435(16) 0.0183(15) 0.0203(15)
C48 0.0442(15) 0.0338(13) 0.0383(15) 0.0166(12) 0.0145(12) 0.0085(12)
C49 0.078(2) 0.0380(16) 0.065(2) 0.0242(16) 0.0424(19) 0.0088(16)
C50 0.103(3) 0.066(2) 0.044(2) 0.0112(19) 0.015(2) -0.033(2)
C51 0.044(2) 0.158(5) 0.062(3) 0.065(3) -0.015(2) -0.034(3)

loop_
_atom_type_symbol
_atom_type_description
_atom_type_scat_dispersion_real
_atom_type_scat_dispersion_imag
_atom_type_scat_source
C C 0.0033 0.0016 'International Tables Vol C Tables 4.2.6.8 and 6.1.1.4'
H H 0.0000 0.0000 'International Tables Vol C Tables 4.2.6.8 and 6.1.1.4'
B B 0.0013 0.0007 'International Tables Vol C Tables 4.2.6.8 and 6.1.1.4'
N N 0.0061 0.0033 'International Tables Vol C Tables 4.2.6.8 and 6.1.1.4'
P P 0.1023 0.0942 'International Tables Vol C Tables 4.2.6.8 and 6.1.1.4'
Fe Fe 0.3463 0.8444 'International Tables Vol C Tables 4.2.6.8 and 6.1.1.4'

loop_
_geom_angle_atom_site_label_1
_geom_angle_atom_site_label_2
_geom_angle_atom_site_label_3
_geom_angle
_geom_angle_site_symmetry_1
N3 Fe N1 87.06(6) .
N3 Fe P1 116.91(5) .
N1 Fe P1 94.52(5) .
N3 Fe P3 150.84(5) .
N1 Fe P3 91.92(5) .
P1 Fe P3 92.23(2) .
N3 Fe P2 89.44(5) .
N1 Fe P2 175.64(5) .
P1 Fe P2 89.37(2) .
P3 Fe P2 89.88(2) .
C7 P1 C16 107.09(9) .
C7 P1 C10 107.35(8) .
C16 P1 C10 101.39(8) .
C7 P1 Fe 112.88(6) .
C16 P1 Fe 113.22(6) .
C10 P1 Fe 114.04(6) .
C8 P2 C28 108.67(9) .
C8 P2 C22 107.11(8) .
C28 P2 C22 99.23(8) .
C8 P2 Fe 114.07(6) .
C28 P2 Fe 110.07(6) .
C22 P2 Fe 116.50(6) .
C9 P3 C34 109.32(9) .
C9 P3 C40 105.96(9) .
C34 P3 C40 99.54(8) .
C9 P3 Fe 115.49(6) .
C34 P3 Fe 104.76(6) .
C40 P3 Fe 120.24(6) .
N2 N1 Fe 116.86(12) .
N3 N2 N1 177.95(18) 2_666
N2 N3 Fe 136.05(13) 2_666
C1 B1 C8 105.94(14) .
C1 B1 C9 111.29(15) .
C8 B1 C9 107.61(15) .
C1 B1 C7 110.25(15) .
C8 B1 C7 111.21(15) .
C9 B1 C7 110.44(15) .
C6 C1 C2 114.70(17) .
C6 C1 B1 122.80(17) .
C2 C1 B1 122.32(17) .
C3 C2 C1 122.96(19) .
C3 C2 H2 118.5 .
C1 C2 H2 118.5 .
C4 C3 C2 120.32(19) .
C4 C3 H3 119.8 .
C2 C3 H3 119.8 .
C5 C4 C3 118.89(19) .
C5 C4 H4 120.6 .
C3 C4 H4 120.6 .
C4 C5 C6 120.4(2) .
C4 C5 H5 119.8 .
C6 C5 H5 119.8 .
C5 C6 C1 122.73(19) .
C5 C6 H6 118.6 .
C1 C6 H6 118.6 .
B1 C7 P1 113.96(12) .
B1 C7 H7A 108.8 .
P1 C7 H7A 108.8 .
B1 C7 H7B 108.8 .
P1 C7 H7B 108.8 .
H7A C7 H7B 107.7 .
B1 C8 P2 114.00(12) .
B1 C8 H8A 108.8 .
P2 C8 H8A 108.8 .
B1 C8 H8B 108.8 .
P2 C8 H8B 108.8 .
H8A C8 H8B 107.6 .
B1 C9 P3 111.23(12) .
B1 C9 H9A 109.4 .
P3 C9 H9A 109.4 .
B1 C9 H9B 109.4 .
P3 C9 H9B 109.4 .
H9A C9 H9B 108.0 .
C11 C10 C15 117.69(17) .
C11 C10 P1 119.02(14) .
C15 C10 P1 123.27(15) .
C12 C11 C10 121.05(19) .
C12 C11 H11 119.5 .
C10 C11 H11 119.5 .
C13 C12 C11 120.4(2) .
C13 C12 H12 119.8 .
C11 C12 H12 119.8 .
C14 C13 C12 119.65(19) .
C14 C13 H13 120.2 .
C12 C13 H13 120.2 .
C13 C14 C15 120.3(2) .
C13 C14 H14 119.9 .
C15 C14 H14 119.9 .
C14 C15 C10 120.96(19) .
C14 C15 H15 119.5 .
C10 C15 H15 119.5 .
C21 C16 C17 118.13(17) .
C21 C16 P1 123.37(15) .
C17 C16 P1 118.49(14) .
C18 C17 C16 121.07(19) .
C18 C17 H17 119.5 .
C16 C17 H17 119.5 .
C19 C18 C17 120.1(2) .
C19 C18 H18 120.0 .
C17 C18 H18 120.0 .
C18 C19 C20 119.72(19) .
C18 C19 H19 120.1 .
C20 C19 H19 120.1 .
C19 C20 C21 120.35(19) .
C19 C20 H20 119.8 .
C21 C20 H20 119.8 .
C20 C21 C16 120.62(19) .
C20 C21 H21 119.7 .
C16 C21 H21 119.7 .
C27 C22 C23 117.76(17) .
C27 C22 P2 122.25(14) .
C23 C22 P2 119.99(14) .
C24 C23 C22 121.10(18) .
C24 C23 H23 119.4 .
C22 C23 H23 119.4 .
C25 C24 C23 120.25(19) .
C25 C24 H24 119.9 .
C23 C24 H24 119.9 .
C26 C25 C24 119.43(19) .
C26 C25 H25 120.3 .
C24 C25 H25 120.3 .
C25 C26 C27 120.55(19) .
C25 C26 H26 119.7 .
C27 C26 H26 119.7 .
C26 C27 C22 120.90(18) .
C26 C27 H27 119.5 .
C22 C27 H27 119.5 .
C33 C28 C29 118.62(17) .
C33 C28 P2 123.76(15) .
C29 C28 P2 117.60(14) .
C30 C29 C28 120.57(18) .
C30 C29 H29 119.7 .
C28 C29 H29 119.7 .
C31 C30 C29 120.09(19) .
C31 C30 H30 120.0 .
C29 C30 H30 120.0 .
C32 C31 C30 120.06(18) .
C32 C31 H31 120.0 .
C30 C31 H31 120.0 .
C31 C32 C33 119.95(18) .
C31 C32 H32 120.0 .
C33 C32 H32 120.0 .
C28 C33 C32 120.71(18) .
C28 C33 H33 119.6 .
C32 C33 H33 119.6 .
C35 C34 C39 118.98(17) .
C35 C34 P3 118.64(14) .
C39 C34 P3 122.39(15) .
C34 C35 C36 120.61(19) .
C34 C35 H35 119.7 .
C36 C35 H35 119.7 .
C37 C36 C35 119.8(2) .
C37 C36 H36 120.1 .
C35 C36 H36 120.1 .
C38 C37 C36 120.11(19) .
C38 C37 H37 119.9 .
C36 C37 H37 119.9 .
C37 C38 C39 120.3(2) .
C37 C38 H38 119.9 .
C39 C38 H38 119.9 .
C38 C39 C34 120.17(19) .
C38 C39 H39 119.9 .
C34 C39 H39 119.9 .
C45 C40 C41 118.10(18) .
C45 C40 P3 122.89(15) .
C41 C40 P3 119.02(15) .
C42 C41 C40 120.87(19) .
C42 C41 H41 119.6 .
C40 C41 H41 119.6 .
C43 C42 C41 119.9(2) .
C43 C42 H42 120.1 .
C41 C42 H42 120.1 .
C44 C43 C42 119.8(2) .
C44 C43 H43 120.1 .
C42 C43 H43 120.1 .
C43 C44 C45 120.4(2) .
C43 C44 H44 119.8 .
C45 C44 H44 119.8 .
C40 C45 C44 120.91(19) .
C40 C45 H45 119.5 .
C44 C45 H45 119.5 .
C47 C46 C51 118.9(4) .
C47 C46 H46 120.5 .
C51 C46 H46 120.5 .
C48 C47 C46 118.9(3) .
C48 C47 H47 120.5 .
C46 C47 H47 120.5 .
C47 C48 C49 122.5(3) .
C47 C48 H48 118.8 .
C49 C48 H48 118.8 .
C50 C49 C48 118.1(4) .
C50 C49 H49 120.9 .
C48 C49 H49 120.9 .
C49 C50 C51 121.7(4) .
C49 C50 H50 119.1 .
C51 C50 H50 119.1 .
C50 C51 C46 119.8(4) .
C50 C51 H51 120.1 .
C46 C51 H51 120.1 .

loop_
_geom_bond_atom_site_label_1
_geom_bond_atom_site_label_2
_geom_bond_distance
_geom_bond_site_symmetry_2
Fe N3 1.9516(16) .
Fe N1 2.0107(15) .
Fe P1 2.1610(5) .
Fe P3 2.2101(6) .
Fe P2 2.2279(6) .
P1 C7 1.8044(18) .
P1 C16 1.8338(18) .
P1 C10 1.8399(19) .
P2 C8 1.8136(18) .
P2 C28 1.8351(18) .
P2 C22 1.8474(18) .
P3 C9 1.8063(18) .
P3 C34 1.8371(19) .
P3 C40 1.8468(19) .
N1 N2 1.181(2) .
N2 N3 1.175(2) 2_666
N3 N2 1.175(2) 2_666
B1 C1 1.636(3) .
B1 C8 1.660(3) .
B1 C9 1.665(3) .
B1 C7 1.673(3) .
C1 C6 1.394(3) .
C1 C2 1.402(3) .
C2 C3 1.386(3) .
C2 H2 0.9500 .
C3 C4 1.373(3) .
C3 H3 0.9500 .
C4 C5 1.372(3) .
C4 H4 0.9500 .
C5 C6 1.394(3) .
C5 H5 0.9500 .
C6 H6 0.9500 .
C7 H7A 0.9900 .
C7 H7B 0.9900 .
C8 H8A 0.9900 .
C8 H8B 0.9900 .
C9 H9A 0.9900 .
C9 H9B 0.9900 .
C10 C11 1.393(3) .
C10 C15 1.395(3) .
C11 C12 1.385(3) .
C11 H11 0.9500 .
C12 C13 1.378(3) .
C12 H12 0.9500 .
C13 C14 1.374(3) .
C13 H13 0.9500 .
C14 C15 1.390(3) .
C14 H14 0.9500 .
C15 H15 0.9500 .
C16 C21 1.388(3) .
C16 C17 1.393(3) .
C17 C18 1.385(3) .
C17 H17 0.9500 .
C18 C19 1.372(3) .
C18 H18 0.9500 .
C19 C20 1.381(3) .
C19 H19 0.9500 .
C20 C21 1.387(3) .
C20 H20 0.9500 .
C21 H21 0.9500 .
C22 C27 1.388(3) .
C22 C23 1.397(3) .
C23 C24 1.381(3) .
C23 H23 0.9500 .
C24 C25 1.380(3) .
C24 H24 0.9500 .
C25 C26 1.375(3) .
C25 H25 0.9500 .
C26 C27 1.386(3) .
C26 H26 0.9500 .
C27 H27 0.9500 .
C28 C33 1.389(3) .
C28 C29 1.394(3) .
C29 C30 1.388(3) .
C29 H29 0.9500 .
C30 C31 1.382(3) .
C30 H30 0.9500 .
C31 C32 1.377(3) .
C31 H31 0.9500 .
C32 C33 1.394(3) .
C32 H32 0.9500 .
C33 H33 0.9500 .
C34 C35 1.387(3) .
C34 C39 1.392(3) .
C35 C36 1.390(3) .
C35 H35 0.9500 .
C36 C37 1.379(3) .
C36 H36 0.9500 .
C37 C38 1.377(3) .
C37 H37 0.9500 .
C38 C39 1.387(3) .
C38 H38 0.9500 .
C39 H39 0.9500 .
C40 C45 1.386(3) .
C40 C41 1.398(3) .
C41 C42 1.387(3) .
C41 H41 0.9500 .
C42 C43 1.385(3) .
C42 H42 0.9500 .
C43 C44 1.371(3) .
C43 H43 0.9500 .
C44 C45 1.389(3) .
C44 H44 0.9500 .
C45 H45 0.9500 .
C46 C47 1.383(4) .
C46 C51 1.392(6) .
C46 H46 0.9500 .
C47 C48 1.366(4) .
C47 H47 0.9500 .
C48 C49 1.366(3) .
C48 H48 0.9500 .
C49 C50 1.355(5) .
C49 H49 0.9500 .
C50 C51 1.363(6) .
C50 H50 0.9500 .
C51 H51 0.9500 .
